data_4031364
loop_
_publ_author_name
'Guidone, Stefano'
'Nahra, Fady'
'Slawin, Alexandra M. Z.'
'Cazin, Catherine S. J.'

_publ_section_title
;
 Ruthenium indenylidene &quot;1(st) generation&quot; olefin metathesis
 catalysts containing triisopropyl phosphite.
;
_journal_name_full 'Beilstein journal of organic chemistry'
_journal_page_first 1520
_journal_page_last 1527
_journal_paper_doi 10.3762/bjoc.11.166
_journal_volume 11
_journal_year 2015
_chemical_formula_moiety 'C42 H64 Cl2 O3 P2 Ru, 0.5(C6 H14)'
_chemical_formula_sum 'C45 H71 Cl2 O3 P2 Ru'
_chemical_formula_weight 893.93
_chemical_name_systematic
; 
 ? 
;
_space_group_IT_number 61
_symmetry_cell_setting orthorhombic
_symmetry_space_group_name_Hall '-P 2ac 2ab'
_symmetry_space_group_name_H-M 'P b c a'
_atom_sites_solution_hydrogens geom
_atom_sites_solution_primary direct
_atom_sites_solution_secondary difmap
_audit_creation_method SHELXL-97
_cell_angle_alpha 90.00
_cell_angle_beta 90.00
_cell_angle_gamma 90.00
_cell_formula_units_Z 8
_cell_length_a 13.703(2)
_cell_length_b 16.085(3)
_cell_length_c 41.003(7)
_cell_measurement_reflns_used 29486
_cell_measurement_temperature 125(2)
_cell_measurement_theta_max 29.2
_cell_measurement_theta_min 1.3
_cell_volume 9038(3)
_computing_cell_refinement 'CrystalClear (Rigaku Corp., 2004)'
_computing_data_collection 'CrystalClear (Rigaku Corp., 2004)'
_computing_data_reduction 'CrystalClear (Rigaku Corp., 2004)'
_computing_molecular_graphics 'Bruker SHELXTL'
_computing_publication_material 'Bruker SHELXTL'
_computing_structure_refinement 'SHELXL-97 (Sheldrick, 1997)'
_computing_structure_solution 'SHELXS-97 (Sheldrick, 1990)'
_diffrn_ambient_temperature 125(2)
_diffrn_measured_fraction_theta_full 0.997
_diffrn_measured_fraction_theta_max 0.996
_diffrn_measurement_device_type CCD
_diffrn_measurement_method '\w scans'
_diffrn_radiation_monochromator graphite
_diffrn_radiation_source 'fine-focus sealed tube'
_diffrn_radiation_type MoK\a
_diffrn_radiation_wavelength 0.71073
_diffrn_reflns_av_R_equivalents 0.1184
_diffrn_reflns_av_sigmaI/netI 0.0663
_diffrn_reflns_limit_h_max 16
_diffrn_reflns_limit_h_min -16
_diffrn_reflns_limit_k_max 17
_diffrn_reflns_limit_k_min -19
_diffrn_reflns_limit_l_max 49
_diffrn_reflns_limit_l_min -43
_diffrn_reflns_number 67079
_diffrn_reflns_theta_full 25.24
_diffrn_reflns_theta_max 25.45
_diffrn_reflns_theta_min 0.99
_exptl_absorpt_coefficient_mu 0.573
_exptl_absorpt_correction_T_max 1.000
_exptl_absorpt_correction_T_min 0.548
_exptl_absorpt_correction_type multi-scan
_exptl_absorpt_process_details 'Jacobson, R. (1998) Private communication'
_exptl_crystal_colour Orange
_exptl_crystal_density_diffrn 1.314
_exptl_crystal_density_method 'not measured'
_exptl_crystal_description Chunk
_exptl_crystal_F_000 3784
_exptl_crystal_size_max 0.18
_exptl_crystal_size_mid 0.14
_exptl_crystal_size_min 0.03
_refine_diff_density_max 1.119
_refine_diff_density_min -1.678
_refine_diff_density_rms 0.373
_refine_ls_extinction_method none
_refine_ls_goodness_of_fit_ref 1.270
_refine_ls_hydrogen_treatment constr
_refine_ls_matrix_type full
_refine_ls_number_parameters 485
_refine_ls_number_reflns 8344
_refine_ls_number_restraints 0
_refine_ls_restrained_S_all 1.270
_refine_ls_R_factor_all 0.0992
_refine_ls_R_factor_gt 0.0730
_refine_ls_shift/su_max 0.001
_refine_ls_shift/su_mean 0.000
_refine_ls_structure_factor_coef Fsqd
_refine_ls_weighting_details 'calc w=1/[\s^2^(Fo^2^)+(0.1190P)^2^+9.1519P] where P=(Fo^2^+2Fc^2^)/3'
_refine_ls_weighting_scheme calc
_refine_ls_wR_factor_gt 0.1980
_refine_ls_wR_factor_ref 0.2295
_reflns_number_gt 7198
_reflns_number_total 8344
_reflns_threshold_expression >2sigma(I)
_cod_data_source_file 1860-5397-11-166-S2.cif
_cod_data_source_block 1
_cod_depositor_comments
;
The following automatic conversions were performed:

'_symmetry_cell_setting' value 'Orthorhombic' changed to
'orthorhombic' according to
/usr/data/users/saulius/crontab/automatic-downloads/rss-feeds/Beilstein/lib/dictionaries/cif_core.dic
dictionary named 'cif_core.dic' version 2.4.2 from 2011-04-26.

Automatic conversion script
Id: cif_fix_values 3271 2015-04-21 07:52:19Z andrius 

 Adding full bibliography for 4031363--4031365.cif.
;
_cod_original_sg_symbol_H-M Pbca
_cod_database_code 4031364

loop_
_symmetry_equiv_pos_as_xyz
'x, y, z'
'-x+1/2, -y, z+1/2'
'-x, y+1/2, -z+1/2'
'x+1/2, -y+1/2, -z'
'-x, -y, -z'
'x-1/2, y, -z-1/2'
'x, -y-1/2, z-1/2'
'-x-1/2, y-1/2, z'

loop_
_atom_site_label
_atom_site_type_symbol
_atom_site_fract_x
_atom_site_fract_y
_atom_site_fract_z
_atom_site_U_iso_or_equiv
_atom_site_adp_type
_atom_site_occupancy
_atom_site_symmetry_multiplicity
_atom_site_calc_flag
_atom_site_refinement_flags
Ru1 Ru 0.10004(3) 0.08811(3) 0.371796(11) 0.02214(18) Uani 1 1 d .
Cl1 Cl 0.10295(10) -0.05338(9) 0.35593(4) 0.0330(4) Uani 1 1 d .
Cl2 Cl 0.22373(10) 0.04800(8) 0.41014(3) 0.0287(3) Uani 1 1 d .
P1 P 0.02293(10) 0.10759(9) 0.32422(4) 0.0252(3) Uani 1 1 d .
P2 P 0.15592(10) 0.22673(8) 0.38060(4) 0.0228(3) Uani 1 1 d .
O1 O -0.0659(3) 0.0500(3) 0.31376(10) 0.0325(9) Uani 1 1 d .
O2 O 0.0898(3) 0.0961(2) 0.29274(10) 0.0278(9) Uani 1 1 d .
O3 O -0.0167(3) 0.1994(2) 0.31787(9) 0.0288(9) Uani 1 1 d .
C1 C -0.0169(4) 0.1040(3) 0.39397(14) 0.0250(11) Uani 1 1 d .
C2 C -0.1002(4) 0.1589(4) 0.38924(15) 0.0276(12) Uani 1 1 d .
H2 H -0.1039 0.2005 0.3728 0.033 Uiso 1 1 calc R
C3 C -0.1716(4) 0.1433(3) 0.41118(14) 0.0257(12) Uani 1 1 d .
C4 C -0.1395(4) 0.0745(3) 0.43253(14) 0.0272(12) Uani 1 1 d .
C5 C -0.1819(4) 0.0376(4) 0.45926(14) 0.0305(13) Uani 1 1 d .
H5 H -0.2453 0.0536 0.4662 0.037 Uiso 1 1 calc R
C6 C -0.1303(4) -0.0235(4) 0.47590(14) 0.0320(13) Uani 1 1 d .
H6 H -0.1582 -0.0482 0.4948 0.038 Uiso 1 1 calc R
C7 C -0.0388(4) -0.0490(4) 0.46550(15) 0.0321(13) Uani 1 1 d .
H7 H -0.0054 -0.0919 0.4768 0.038 Uiso 1 1 calc R
C8 C 0.0044(4) -0.0115(3) 0.43823(14) 0.0279(12) Uani 1 1 d .
H8 H 0.0669 -0.0288 0.4308 0.033 Uiso 1 1 calc R
C9 C -0.0449(4) 0.0505(3) 0.42243(13) 0.0243(11) Uani 1 1 d .
C10 C -0.2646(4) 0.1870(4) 0.41354(14) 0.0297(12) Uani 1 1 d .
C11 C -0.2700(4) 0.2721(4) 0.40749(16) 0.0346(14) Uani 1 1 d .
H11 H -0.2124 0.3014 0.4016 0.041 Uiso 1 1 calc R
C12 C -0.3567(5) 0.3148(4) 0.40982(16) 0.0370(14) Uani 1 1 d .
H12 H -0.3585 0.3729 0.4057 0.044 Uiso 1 1 calc R
C13 C -0.4414(5) 0.2730(4) 0.41816(17) 0.0386(15) Uani 1 1 d .
H13 H -0.5013 0.3025 0.4200 0.046 Uiso 1 1 calc R
C14 C -0.4387(4) 0.1884(4) 0.42383(16) 0.0350(14) Uani 1 1 d .
H14 H -0.4970 0.1596 0.4293 0.042 Uiso 1 1 calc R
C15 C -0.3508(4) 0.1452(4) 0.42153(14) 0.0298(12) Uani 1 1 d .
H15 H -0.3494 0.0870 0.4254 0.036 Uiso 1 1 calc R
C16 C -0.1274(5) -0.0038(4) 0.33380(16) 0.0391(15) Uani 1 1 d .
H16 H -0.1003 -0.0075 0.3564 0.047 Uiso 1 1 calc R
C17 C -0.2281(5) 0.0320(5) 0.3346(2) 0.053(2) Uani 1 1 d .
H17A H -0.2257 0.0882 0.3438 0.080 Uiso 1 1 calc R
H17B H -0.2701 -0.0031 0.3482 0.080 Uiso 1 1 calc R
H17C H -0.2544 0.0344 0.3124 0.080 Uiso 1 1 calc R
C18 C -0.1269(6) -0.0889(4) 0.3179(2) 0.0520(19) Uani 1 1 d .
H18A H -0.1509 -0.0842 0.2955 0.078 Uiso 1 1 calc R
H18B H -0.1694 -0.1265 0.3303 0.078 Uiso 1 1 calc R
H18C H -0.0603 -0.1109 0.3178 0.078 Uiso 1 1 calc R
C19 C 0.1087(5) 0.0181(4) 0.27567(16) 0.0372(15) Uani 1 1 d .
H19 H 0.0788 -0.0291 0.2880 0.045 Uiso 1 1 calc R
C20 C 0.0625(6) 0.0245(5) 0.24256(17) 0.0505(18) Uani 1 1 d .
H20A H -0.0085 0.0284 0.2449 0.076 Uiso 1 1 calc R
H20B H 0.0790 -0.0249 0.2297 0.076 Uiso 1 1 calc R
H20C H 0.0870 0.0743 0.2314 0.076 Uiso 1 1 calc R
C21 C 0.2166(5) 0.0071(5) 0.2742(2) 0.0527(19) Uani 1 1 d .
H21A H 0.2462 0.0561 0.2640 0.079 Uiso 1 1 calc R
H21B H 0.2321 -0.0424 0.2613 0.079 Uiso 1 1 calc R
H21C H 0.2424 0.0005 0.2964 0.079 Uiso 1 1 calc R
C22 C -0.0620(4) 0.2267(4) 0.28728(15) 0.0336(13) Uani 1 1 d .
H22 H -0.0770 0.1774 0.2732 0.040 Uiso 1 1 calc R
C23 C 0.0084(5) 0.2825(4) 0.27034(16) 0.0424(16) Uani 1 1 d .
H23A H 0.0263 0.3285 0.2849 0.064 Uiso 1 1 calc R
H23B H -0.0218 0.3048 0.2505 0.064 Uiso 1 1 calc R
H23C H 0.0671 0.2510 0.2645 0.064 Uiso 1 1 calc R
C24 C -0.1557(5) 0.2697(5) 0.29718(19) 0.055(2) Uani 1 1 d .
H24A H -0.1971 0.2308 0.3093 0.082 Uiso 1 1 calc R
H24B H -0.1903 0.2887 0.2776 0.082 Uiso 1 1 calc R
H24C H -0.1404 0.3177 0.3110 0.082 Uiso 1 1 calc R
C25 C 0.2689(4) 0.2420(3) 0.35627(13) 0.0240(11) Uani 1 1 d .
H25 H 0.2871 0.3020 0.3582 0.029 Uiso 1 1 calc R
C26 C 0.2501(4) 0.2248(4) 0.31992(14) 0.0313(13) Uani 1 1 d .
H26A H 0.2354 0.1651 0.3168 0.038 Uiso 1 1 calc R
H26B H 0.1927 0.2572 0.3126 0.038 Uiso 1 1 calc R
C27 C 0.3385(4) 0.2485(4) 0.29936(15) 0.0359(14) Uani 1 1 d .
H27A H 0.3251 0.2365 0.2761 0.043 Uiso 1 1 calc R
H27B H 0.3515 0.3087 0.3016 0.043 Uiso 1 1 calc R
C28 C 0.4270(5) 0.1994(4) 0.31050(16) 0.0364(14) Uani 1 1 d .
H28A H 0.4848 0.2166 0.2977 0.044 Uiso 1 1 calc R
H28B H 0.4158 0.1394 0.3066 0.044 Uiso 1 1 calc R
C29 C 0.4462(4) 0.2139(4) 0.34683(15) 0.0338(14) Uani 1 1 d .
H29A H 0.5025 0.1796 0.3538 0.041 Uiso 1 1 calc R
H29B H 0.4632 0.2730 0.3504 0.041 Uiso 1 1 calc R
C30 C 0.3573(4) 0.1916(4) 0.36728(14) 0.0295(13) Uani 1 1 d .
H30A H 0.3710 0.2032 0.3906 0.035 Uiso 1 1 calc R
H30B H 0.3431 0.1316 0.3650 0.035 Uiso 1 1 calc R
C31 C 0.1973(4) 0.2440(3) 0.42290(14) 0.0279(12) Uani 1 1 d .
H31 H 0.2506 0.2024 0.4260 0.034 Uiso 1 1 calc R
C32 C 0.2465(4) 0.3276(3) 0.42934(15) 0.0302(13) Uani 1 1 d .
H32A H 0.2974 0.3377 0.4127 0.036 Uiso 1 1 calc R
H32B H 0.1976 0.3728 0.4277 0.036 Uiso 1 1 calc R
C33 C 0.2920(4) 0.3282(4) 0.46298(15) 0.0328(13) Uani 1 1 d .
H33A H 0.3197 0.3840 0.4674 0.039 Uiso 1 1 calc R
H33B H 0.3462 0.2875 0.4636 0.039 Uiso 1 1 calc R
C34 C 0.2180(5) 0.3067(4) 0.48969(15) 0.0389(15) Uani 1 1 d .
H34A H 0.2516 0.3045 0.5110 0.047 Uiso 1 1 calc R
H34B H 0.1676 0.3506 0.4908 0.047 Uiso 1 1 calc R
C35 C 0.1698(5) 0.2236(4) 0.48294(15) 0.0360(14) Uani 1 1 d .
H35A H 0.1192 0.2129 0.4996 0.043 Uiso 1 1 calc R
H35B H 0.2191 0.1788 0.4844 0.043 Uiso 1 1 calc R
C36 C 0.1232(5) 0.2225(4) 0.44924(14) 0.0310(13) Uani 1 1 d .
H36A H 0.0958 0.1667 0.4449 0.037 Uiso 1 1 calc R
H36B H 0.0690 0.2631 0.4486 0.037 Uiso 1 1 calc R
C37 C 0.0787(4) 0.3179(3) 0.36911(15) 0.0275(12) Uani 1 1 d .
H37 H 0.0358 0.2985 0.3509 0.033 Uiso 1 1 calc R
C38 C 0.0099(4) 0.3472(4) 0.39636(15) 0.0300(13) Uani 1 1 d .
H38A H -0.0277 0.2991 0.4047 0.036 Uiso 1 1 calc R
H38B H 0.0491 0.3697 0.4146 0.036 Uiso 1 1 calc R
C39 C -0.0600(4) 0.4133(3) 0.38449(17) 0.0347(14) Uani 1 1 d .
H39A H -0.1024 0.4312 0.4027 0.042 Uiso 1 1 calc R
H39B H -0.1022 0.3898 0.3672 0.042 Uiso 1 1 calc R
C40 C -0.0048(5) 0.4880(4) 0.37112(16) 0.0382(15) Uani 1 1 d .
H40A H -0.0518 0.5291 0.3624 0.046 Uiso 1 1 calc R
H40B H 0.0323 0.5149 0.3889 0.046 Uiso 1 1 calc R
C41 C 0.0649(4) 0.4613(4) 0.34425(16) 0.0333(13) Uani 1 1 d .
H41A H 0.1026 0.5102 0.3367 0.040 Uiso 1 1 calc R
H41B H 0.0268 0.4401 0.3255 0.040 Uiso 1 1 calc R
C42 C 0.1355(4) 0.3940(3) 0.35577(14) 0.0265(12) Uani 1 1 d .
H42A H 0.1781 0.4168 0.3731 0.032 Uiso 1 1 calc R
H42B H 0.1774 0.3764 0.3374 0.032 Uiso 1 1 calc R
C43 C 0.4013(12) 0.1387(11) 0.5185(5) 0.176(9) Uani 1 1 d .
H43A H 0.4109 0.1084 0.5390 0.264 Uiso 1 1 calc R
H43B H 0.3403 0.1704 0.5196 0.264 Uiso 1 1 calc R
H43C H 0.4560 0.1769 0.5150 0.264 Uiso 1 1 calc R
C44 C 0.3958(8) 0.0738(10) 0.4887(5) 0.149(9) Uani 1 1 d .
H44A H 0.3856 0.1055 0.4683 0.179 Uiso 1 1 calc R
H44B H 0.3378 0.0380 0.4920 0.179 Uiso 1 1 calc R
C45 C 0.4895(10) 0.0145(11) 0.4839(4) 0.144(7) Uani 1 1 d .
H45A H 0.4743 -0.0324 0.4692 0.173 Uiso 1 1 calc R
H45B H 0.5453 0.0461 0.4749 0.173 Uiso 1 1 calc R

loop_
_atom_site_aniso_label
_atom_site_aniso_U_11
_atom_site_aniso_U_22
_atom_site_aniso_U_33
_atom_site_aniso_U_23
_atom_site_aniso_U_13
_atom_site_aniso_U_12
Ru1 0.0241(3) 0.0168(3) 0.0255(3) -0.00026(17) 0.00081(17) 0.00035(15)
Cl1 0.0381(8) 0.0183(7) 0.0426(9) -0.0042(6) -0.0072(6) 0.0031(5)
Cl2 0.0297(7) 0.0207(7) 0.0356(8) 0.0016(5) -0.0036(6) 0.0006(5)
P1 0.0273(7) 0.0206(7) 0.0275(8) -0.0008(6) 0.0001(6) -0.0006(6)
P2 0.0265(7) 0.0171(7) 0.0247(7) -0.0003(5) 0.0016(6) 0.0006(5)
O1 0.031(2) 0.033(2) 0.033(2) -0.0011(18) -0.0047(18) -0.0034(18)
O2 0.037(2) 0.022(2) 0.025(2) -0.0026(16) 0.0040(16) -0.0006(16)
O3 0.037(2) 0.026(2) 0.024(2) -0.0002(16) -0.0007(17) 0.0082(17)
C1 0.025(3) 0.023(3) 0.028(3) -0.003(2) 0.000(2) 0.001(2)
C2 0.029(3) 0.024(3) 0.029(3) 0.001(2) 0.002(2) 0.000(2)
C3 0.023(2) 0.022(3) 0.032(3) 0.002(2) -0.001(2) 0.000(2)
C4 0.029(3) 0.023(3) 0.030(3) -0.003(2) -0.002(2) -0.005(2)
C5 0.030(3) 0.030(3) 0.031(3) 0.002(2) 0.004(2) -0.001(2)
C6 0.037(3) 0.037(3) 0.022(3) 0.002(2) 0.007(2) -0.005(3)
C7 0.035(3) 0.028(3) 0.033(3) 0.007(3) -0.005(3) 0.003(2)
C8 0.034(3) 0.019(3) 0.031(3) 0.000(2) -0.002(2) -0.004(2)
C9 0.029(3) 0.019(3) 0.025(3) -0.001(2) 0.004(2) -0.004(2)
C10 0.036(3) 0.028(3) 0.025(3) -0.001(2) -0.003(2) 0.003(2)
C11 0.025(3) 0.035(3) 0.044(4) 0.000(3) 0.007(3) 0.003(2)
C12 0.042(3) 0.026(3) 0.043(4) 0.003(3) -0.001(3) 0.008(3)
C13 0.032(3) 0.036(4) 0.048(4) -0.006(3) 0.000(3) 0.006(3)
C14 0.027(3) 0.039(4) 0.039(3) -0.002(3) 0.003(3) -0.002(3)
C15 0.032(3) 0.028(3) 0.029(3) -0.003(2) -0.005(2) 0.000(2)
C16 0.039(3) 0.041(4) 0.037(4) 0.001(3) 0.002(3) -0.011(3)
C17 0.029(3) 0.074(5) 0.057(5) -0.014(4) -0.004(3) -0.008(3)
C18 0.059(4) 0.040(4) 0.057(5) 0.001(3) -0.009(4) -0.017(3)
C19 0.052(4) 0.025(3) 0.035(3) -0.007(3) 0.005(3) 0.007(3)
C20 0.069(5) 0.045(4) 0.037(4) -0.014(3) -0.004(3) 0.001(4)
C21 0.045(4) 0.055(5) 0.059(5) -0.016(4) 0.006(3) 0.011(3)
C22 0.040(3) 0.033(3) 0.028(3) -0.002(3) -0.010(3) 0.010(3)
C23 0.054(4) 0.040(4) 0.033(4) 0.000(3) -0.010(3) 0.002(3)
C24 0.052(4) 0.066(5) 0.046(4) -0.003(4) -0.013(3) 0.025(4)
C25 0.028(3) 0.017(3) 0.027(3) 0.001(2) 0.004(2) -0.003(2)
C26 0.034(3) 0.032(3) 0.028(3) 0.000(2) 0.002(3) -0.003(2)
C27 0.041(3) 0.036(3) 0.031(3) -0.001(3) 0.007(3) -0.007(3)
C28 0.041(3) 0.032(3) 0.036(4) 0.000(3) 0.007(3) 0.003(3)
C29 0.030(3) 0.034(3) 0.037(3) 0.007(3) 0.007(3) 0.005(2)
C30 0.030(3) 0.031(3) 0.027(3) 0.005(2) 0.006(2) 0.009(2)
C31 0.034(3) 0.022(3) 0.028(3) -0.002(2) 0.001(2) -0.003(2)
C32 0.034(3) 0.022(3) 0.034(3) -0.005(2) 0.000(2) -0.005(2)
C33 0.038(3) 0.027(3) 0.033(3) -0.002(2) -0.006(3) -0.005(2)
C34 0.054(4) 0.036(3) 0.027(3) -0.002(3) 0.000(3) -0.007(3)
C35 0.047(3) 0.031(3) 0.030(3) 0.002(3) 0.005(3) -0.008(3)
C36 0.042(3) 0.022(3) 0.029(3) 0.000(2) 0.007(3) -0.007(2)
C37 0.029(3) 0.018(3) 0.035(3) -0.003(2) 0.000(2) 0.000(2)
C38 0.031(3) 0.025(3) 0.034(3) -0.004(2) 0.001(2) 0.004(2)
C39 0.027(3) 0.024(3) 0.053(4) 0.003(3) 0.002(3) 0.002(2)
C40 0.042(4) 0.021(3) 0.051(4) -0.001(3) -0.002(3) 0.008(3)
C41 0.037(3) 0.024(3) 0.039(3) 0.000(3) -0.002(3) 0.003(3)
C42 0.032(3) 0.019(3) 0.029(3) 0.003(2) 0.003(2) -0.003(2)
C43 0.171(15) 0.145(15) 0.212(19) 0.018(13) -0.171(15) -0.035(11)
C44 0.062(7) 0.126(12) 0.26(2) 0.104(14) 0.049(10) 0.020(7)
C45 0.101(9) 0.190(15) 0.141(13) 0.093(11) -0.013(9) -0.074(10)

loop_
_atom_type_symbol
_atom_type_description
_atom_type_scat_dispersion_real
_atom_type_scat_dispersion_imag
_atom_type_scat_source
C C 0.0033 0.0016 'International Tables Vol C Tables 4.2.6.8 and 6.1.1.4'
H H 0.0000 0.0000 'International Tables Vol C Tables 4.2.6.8 and 6.1.1.4'
O O 0.0106 0.0060 'International Tables Vol C Tables 4.2.6.8 and 6.1.1.4'
P P 0.1023 0.0942 'International Tables Vol C Tables 4.2.6.8 and 6.1.1.4'
Cl Cl 0.1484 0.1585 'International Tables Vol C Tables 4.2.6.8 and 6.1.1.4'
Ru Ru -1.2594 0.8363 'International Tables Vol C Tables 4.2.6.8 and 6.1.1.4'

loop_
_geom_angle_atom_site_label_1
_geom_angle_atom_site_label_2
_geom_angle_atom_site_label_3
_geom_angle
_geom_angle_site_symmetry_1
C1 Ru1 P1 89.99(18) .
C1 Ru1 Cl1 106.33(17) .
P1 Ru1 Cl1 84.44(5) .
C1 Ru1 P2 94.24(17) .
P1 Ru1 P2 98.77(5) .
Cl1 Ru1 P2 159.22(5) .
C1 Ru1 Cl2 108.98(18) .
P1 Ru1 Cl2 160.21(5) .
Cl1 Ru1 Cl2 84.82(5) .
P2 Ru1 Cl2 85.72(5) .
O1 P1 O2 98.8(2) .
O1 P1 O3 103.6(2) .
O2 P1 O3 99.9(2) .
O1 P1 Ru1 120.98(17) .
O2 P1 Ru1 114.71(16) .
O3 P1 Ru1 115.62(16) .
C31 P2 C25 103.2(2) .
C31 P2 C37 107.0(3) .
C25 P2 C37 103.5(2) .
C31 P2 Ru1 112.44(18) .
C25 P2 Ru1 108.06(17) .
C37 P2 Ru1 120.90(19) .
C16 O1 P1 129.5(4) .
C19 O2 P1 126.2(4) .
C22 O3 P1 124.1(3) .
C2 C1 C9 104.5(5) .
C2 C1 Ru1 133.9(4) .
C9 C1 Ru1 121.4(4) .
C3 C2 C1 111.5(5) .
C3 C2 H2 124.3 .
C1 C2 H2 124.3 .
C2 C3 C10 125.9(5) .
C2 C3 C4 108.5(5) .
C10 C3 C4 125.6(5) .
C5 C4 C9 120.2(5) .
C5 C4 C3 132.0(5) .
C9 C4 C3 107.7(5) .
C4 C5 C6 118.8(5) .
C4 C5 H5 120.6 .
C6 C5 H5 120.6 .
C7 C6 C5 121.2(5) .
C7 C6 H6 119.4 .
C5 C6 H6 119.4 .
C6 C7 C8 120.0(5) .
C6 C7 H7 120.0 .
C8 C7 H7 120.0 .
C9 C8 C7 118.9(5) .
C9 C8 H8 120.6 .
C7 C8 H8 120.6 .
C8 C9 C4 120.9(5) .
C8 C9 C1 131.3(5) .
C4 C9 C1 107.8(5) .
C11 C10 C15 118.0(5) .
C11 C10 C3 120.6(5) .
C15 C10 C3 121.4(5) .
C12 C11 C10 121.6(6) .
C12 C11 H11 119.2 .
C10 C11 H11 119.2 .
C11 C12 C13 119.9(6) .
C11 C12 H12 120.0 .
C13 C12 H12 120.0 .
C14 C13 C12 119.9(6) .
C14 C13 H13 120.1 .
C12 C13 H13 120.1 .
C13 C14 C15 120.2(6) .
C13 C14 H14 119.9 .
C15 C14 H14 119.9 .
C14 C15 C10 120.4(6) .
C14 C15 H15 119.8 .
C10 C15 H15 119.8 .
O1 C16 C17 108.5(6) .
O1 C16 C18 106.9(5) .
C17 C16 C18 111.2(6) .
O1 C16 H16 110.1 .
C17 C16 H16 110.1 .
C18 C16 H16 110.1 .
C16 C17 H17A 109.5 .
C16 C17 H17B 109.5 .
H17A C17 H17B 109.5 .
C16 C17 H17C 109.5 .
H17A C17 H17C 109.5 .
H17B C17 H17C 109.5 .
C16 C18 H18A 109.5 .
C16 C18 H18B 109.5 .
H18A C18 H18B 109.5 .
C16 C18 H18C 109.5 .
H18A C18 H18C 109.5 .
H18B C18 H18C 109.5 .
O2 C19 C21 107.3(5) .
O2 C19 C20 107.4(5) .
C21 C19 C20 112.9(6) .
O2 C19 H19 109.7 .
C21 C19 H19 109.7 .
C20 C19 H19 109.7 .
C19 C20 H20A 109.5 .
C19 C20 H20B 109.5 .
H20A C20 H20B 109.5 .
C19 C20 H20C 109.5 .
H20A C20 H20C 109.5 .
H20B C20 H20C 109.5 .
C19 C21 H21A 109.5 .
C19 C21 H21B 109.5 .
H21A C21 H21B 109.5 .
C19 C21 H21C 109.5 .
H21A C21 H21C 109.5 .
H21B C21 H21C 109.5 .
O3 C22 C23 107.7(5) .
O3 C22 C24 105.5(5) .
C23 C22 C24 113.4(6) .
O3 C22 H22 110.0 .
C23 C22 H22 110.0 .
C24 C22 H22 110.0 .
C22 C23 H23A 109.5 .
C22 C23 H23B 109.5 .
H23A C23 H23B 109.5 .
C22 C23 H23C 109.5 .
H23A C23 H23C 109.5 .
H23B C23 H23C 109.5 .
C22 C24 H24A 109.5 .
C22 C24 H24B 109.5 .
H24A C24 H24B 109.5 .
C22 C24 H24C 109.5 .
H24A C24 H24C 109.5 .
H24B C24 H24C 109.5 .
C30 C25 C26 108.9(5) .
C30 C25 P2 115.6(4) .
C26 C25 P2 110.9(4) .
C30 C25 H25 107.0 .
C26 C25 H25 107.0 .
P2 C25 H25 107.0 .
C27 C26 C25 111.0(5) .
C27 C26 H26A 109.4 .
C25 C26 H26A 109.4 .
C27 C26 H26B 109.4 .
C25 C26 H26B 109.4 .
H26A C26 H26B 108.0 .
C28 C27 C26 109.8(5) .
C28 C27 H27A 109.7 .
C26 C27 H27A 109.7 .
C28 C27 H27B 109.7 .
C26 C27 H27B 109.7 .
H27A C27 H27B 108.2 .
C27 C28 C29 110.6(5) .
C27 C28 H28A 109.5 .
C29 C28 H28A 109.5 .
C27 C28 H28B 109.5 .
C29 C28 H28B 109.5 .
H28A C28 H28B 108.1 .
C30 C29 C28 111.2(5) .
C30 C29 H29A 109.4 .
C28 C29 H29A 109.4 .
C30 C29 H29B 109.4 .
C28 C29 H29B 109.4 .
H29A C29 H29B 108.0 .
C29 C30 C25 110.3(5) .
C29 C30 H30A 109.6 .
C25 C30 H30A 109.6 .
C29 C30 H30B 109.6 .
C25 C30 H30B 109.6 .
H30A C30 H30B 108.1 .
C36 C31 C32 111.8(5) .
C36 C31 P2 115.4(4) .
C32 C31 P2 115.5(4) .
C36 C31 H31 104.2 .
C32 C31 H31 104.2 .
P2 C31 H31 104.2 .
C33 C32 C31 110.2(5) .
C33 C32 H32A 109.6 .
C31 C32 H32A 109.6 .
C33 C32 H32B 109.6 .
C31 C32 H32B 109.6 .
H32A C32 H32B 108.1 .
C32 C33 C34 112.1(5) .
C32 C33 H33A 109.2 .
C34 C33 H33A 109.2 .
C32 C33 H33B 109.2 .
C34 C33 H33B 109.2 .
H33A C33 H33B 107.9 .
C35 C34 C33 110.9(5) .
C35 C34 H34A 109.5 .
C33 C34 H34A 109.5 .
C35 C34 H34B 109.5 .
C33 C34 H34B 109.5 .
H34A C34 H34B 108.0 .
C34 C35 C36 111.0(5) .
C34 C35 H35A 109.4 .
C36 C35 H35A 109.4 .
C34 C35 H35B 109.4 .
C36 C35 H35B 109.4 .
H35A C35 H35B 108.0 .
C31 C36 C35 111.2(5) .
C31 C36 H36A 109.4 .
C35 C36 H36A 109.4 .
C31 C36 H36B 109.4 .
C35 C36 H36B 109.4 .
H36A C36 H36B 108.0 .
C38 C37 C42 108.8(5) .
C38 C37 P2 113.9(4) .
C42 C37 P2 115.1(4) .
C38 C37 H37 106.1 .
C42 C37 H37 106.1 .
P2 C37 H37 106.1 .
C39 C38 C37 111.8(5) .
C39 C38 H38A 109.3 .
C37 C38 H38A 109.3 .
C39 C38 H38B 109.3 .
C37 C38 H38B 109.3 .
H38A C38 H38B 107.9 .
C38 C39 C40 110.9(5) .
C38 C39 H39A 109.5 .
C40 C39 H39A 109.5 .
C38 C39 H39B 109.5 .
C40 C39 H39B 109.5 .
H39A C39 H39B 108.1 .
C41 C40 C39 110.5(5) .
C41 C40 H40A 109.5 .
C39 C40 H40A 109.5 .
C41 C40 H40B 109.5 .
C39 C40 H40B 109.5 .
H40A C40 H40B 108.1 .
C40 C41 C42 112.0(5) .
C40 C41 H41A 109.2 .
C42 C41 H41A 109.2 .
C40 C41 H41B 109.2 .
C42 C41 H41B 109.2 .
H41A C41 H41B 107.9 .
C41 C42 C37 110.6(5) .
C41 C42 H42A 109.5 .
C37 C42 H42A 109.5 .
C41 C42 H42B 109.5 .
C37 C42 H42B 109.5 .
H42A C42 H42B 108.1 .
C44 C43 H43A 109.5 .
C44 C43 H43B 109.5 .
H43A C43 H43B 109.5 .
C44 C43 H43C 109.5 .
H43A C43 H43C 109.5 .
H43B C43 H43C 109.5 .
C43 C44 C45 116.1(15) .
C43 C44 H44A 108.3 .
C45 C44 H44A 108.3 .
C43 C44 H44B 108.3 .
C45 C44 H44B 108.3 .
H44A C44 H44B 107.4 .
C45 C45 C44 103.9(19) 5_656
C45 C45 H45A 111.0 5_656
C44 C45 H45A 111.0 .
C45 C45 H45B 111.0 5_656
C44 C45 H45B 111.0 .
H45A C45 H45B 109.0 .

loop_
_geom_bond_atom_site_label_1
_geom_bond_atom_site_label_2
_geom_bond_distance
_geom_bond_site_symmetry_2
Ru1 C1 1.860(5) .
Ru1 P1 2.2404(16) .
Ru1 Cl1 2.3673(15) .
Ru1 P2 2.3850(15) .
Ru1 Cl2 2.4002(14) .
P1 O1 1.589(4) .
P1 O2 1.594(4) .
P1 O3 1.594(4) .
P2 C31 1.846(6) .
P2 C25 1.859(5) .
P2 C37 1.868(6) .
O1 C16 1.461(7) .
O2 C19 1.459(7) .
O3 C22 1.467(7) .
C1 C2 1.456(7) .
C1 C9 1.500(8) .
C2 C3 1.353(8) .
C2 H2 0.9500 .
C3 C10 1.458(7) .
C3 C4 1.479(8) .
C4 C5 1.375(8) .
C4 C9 1.414(8) .
C5 C6 1.389(9) .
C5 H5 0.9500 .
C6 C7 1.387(8) .
C6 H6 0.9500 .
C7 C8 1.402(8) .
C7 H7 0.9500 .
C8 C9 1.368(8) .
C8 H8 0.9500 .
C10 C11 1.393(8) .
C10 C15 1.398(8) .
C11 C12 1.377(8) .
C11 H11 0.9500 .
C12 C13 1.384(9) .
C12 H12 0.9500 .
C13 C14 1.381(9) .
C13 H13 0.9500 .
C14 C15 1.395(8) .
C14 H14 0.9500 .
C15 H15 0.9500 .
C16 C17 1.496(9) .
C16 C18 1.515(10) .
C16 H16 1.0000 .
C17 H17A 0.9800 .
C17 H17B 0.9800 .
C17 H17C 0.9800 .
C18 H18A 0.9800 .
C18 H18B 0.9800 .
C18 H18C 0.9800 .
C19 C21 1.490(9) .
C19 C20 1.501(10) .
C19 H19 1.0000 .
C20 H20A 0.9800 .
C20 H20B 0.9800 .
C20 H20C 0.9800 .
C21 H21A 0.9800 .
C21 H21B 0.9800 .
C21 H21C 0.9800 .
C22 C23 1.491(9) .
C22 C24 1.514(9) .
C22 H22 1.0000 .
C23 H23A 0.9800 .
C23 H23B 0.9800 .
C23 H23C 0.9800 .
C24 H24A 0.9800 .
C24 H24B 0.9800 .
C24 H24C 0.9800 .
C25 C30 1.525(7) .
C25 C26 1.538(8) .
C25 H25 1.0000 .
C26 C27 1.524(8) .
C26 H26A 0.9900 .
C26 H26B 0.9900 .
C27 C28 1.518(9) .
C27 H27A 0.9900 .
C27 H27B 0.9900 .
C28 C29 1.531(9) .
C28 H28A 0.9900 .
C28 H28B 0.9900 .
C29 C30 1.522(8) .
C29 H29A 0.9900 .
C29 H29B 0.9900 .
C30 H30A 0.9900 .
C30 H30B 0.9900 .
C31 C36 1.521(8) .
C31 C32 1.527(7) .
C31 H31 1.0000 .
C32 C33 1.514(8) .
C32 H32A 0.9900 .
C32 H32B 0.9900 .
C33 C34 1.532(9) .
C33 H33A 0.9900 .
C33 H33B 0.9900 .
C34 C35 1.516(8) .
C34 H34A 0.9900 .
C34 H34B 0.9900 .
C35 C36 1.522(9) .
C35 H35A 0.9900 .
C35 H35B 0.9900 .
C36 H36A 0.9900 .
C36 H36B 0.9900 .
C37 C38 1.536(8) .
C37 C42 1.551(8) .
C37 H37 1.0000 .
C38 C39 1.512(8) .
C38 H38A 0.9900 .
C38 H38B 0.9900 .
C39 C40 1.522(9) .
C39 H39A 0.9900 .
C39 H39B 0.9900 .
C40 C41 1.520(9) .
C40 H40A 0.9900 .
C40 H40B 0.9900 .
C41 C42 1.526(8) .
C41 H41A 0.9900 .
C41 H41B 0.9900 .
C42 H42A 0.9900 .
C42 H42B 0.9900 .
C43 C44 1.61(2) .
C43 H43A 0.9800 .
C43 H43B 0.9800 .
C43 H43C 0.9800 .
C44 C45 1.61(2) .
C44 H44A 0.9900 .
C44 H44B 0.9900 .
C45 C45 1.43(3) 5_656
C45 H45A 0.9900 .
C45 H45B 0.9900 .
